data_7239928
loop_
_publ_author_name
'Li, Yinghua'
'Zhu, Yingzu'
'Xiang, Shiqun'
'Fan, Weibin'
'Jin, Jiang'
'Huang, Deguang'

_publ_section_title
;
 Temperature controlled condensation of nitriles: efficient and convenient
 synthesis of \b-enaminonitriles, 4-aminopyrimidines and
 4-amidinopyrimidines in one system
;
_journal_issue 11
_journal_name_full 'RSC Advances'
_journal_page_first 6576
_journal_page_last 6583
_journal_paper_doi 10.1039/C9RA10866A
_journal_volume 10
_journal_year 2020
_chemical_formula_moiety 'C18 H18 N2 O2'
_chemical_formula_sum 'C18 H18 N2 O2'
_chemical_formula_weight 294.34
_space_group_IT_number 2
_space_group_name_Hall '-P 1'
_space_group_name_H-M_alt 'P -1'
_symmetry_cell_setting triclinic
_symmetry_space_group_name_Hall '-P 1'
_symmetry_space_group_name_H-M 'P -1'
_atom_sites_solution_hydrogens geom
_atom_sites_solution_primary direct
_atom_sites_solution_secondary difmap
_audit_creation_method SHELXL-97
_audit_update_record
;
2019-09-27 deposited with the CCDC.	2020-01-21 downloaded from the CCDC.
;
_cell_angle_alpha 74.341(6)
_cell_angle_beta 74.736(5)
_cell_angle_gamma 67.915(6)
_cell_formula_units_Z 2
_cell_length_a 7.5587(4)
_cell_length_b 8.8898(7)
_cell_length_c 12.5059(7)
_cell_measurement_reflns_used 5345
_cell_measurement_temperature 100(2)
_cell_measurement_theta_max 29.1390
_cell_measurement_theta_min 3.8490
_cell_volume 737.35(9)
_computing_cell_refinement 'CrysAlisPro 1.171.39.46 (Rigaku OD, 2018)'
_computing_data_collection 'CrysAlisPro 1.171.39.46 (Rigaku OD, 2018)'
_computing_data_reduction 'CrysAlisPro 1.171.39.46 (Rigaku OD, 2018)'
_computing_molecular_graphics 'Bruker SHELXTL'
_computing_publication_material 'Bruker SHELXTL'
_computing_structure_refinement 'SHELXL-97 (Sheldrick, 1997)'
_computing_structure_solution 'SHELXS-97 (Sheldrick, 1990)'
_diffrn_ambient_temperature 100(2)
_diffrn_detector_area_resol_mean 10.5594
_diffrn_measured_fraction_theta_full 0.997
_diffrn_measured_fraction_theta_max 0.997
_diffrn_measurement_device_type 'SuperNova, Dual'
_diffrn_measurement_method '\w scans'
_diffrn_radiation_monochromator Mirror
_diffrn_radiation_source 'SuperNova (Mo) X-ray Source'
_diffrn_radiation_type MoK\a
_diffrn_radiation_wavelength 0.71073
_diffrn_reflns_av_R_equivalents 0.0503
_diffrn_reflns_av_sigmaI/netI 0.0358
_diffrn_reflns_limit_h_max 9
_diffrn_reflns_limit_h_min -9
_diffrn_reflns_limit_k_max 11
_diffrn_reflns_limit_k_min -11
_diffrn_reflns_limit_l_max 15
_diffrn_reflns_limit_l_min -15
_diffrn_reflns_number 15001
_diffrn_reflns_theta_full 26.50
_diffrn_reflns_theta_max 26.50
_diffrn_reflns_theta_min 3.44
_exptl_absorpt_coefficient_mu 0.087
_exptl_absorpt_correction_T_max 0.9827
_exptl_absorpt_correction_T_min 0.9617
_exptl_absorpt_correction_type multi-scan
_exptl_absorpt_process_details
; 
CrysAlisPro 1.171.39.46 (Rigaku Oxford Diffraction, 2018) 
Empirical absorption correction using spherical harmonics, 
 implemented in SCALE3 ABSPACK scaling algorithm. 
;
_exptl_crystal_colour colourless
_exptl_crystal_density_diffrn 1.326
_exptl_crystal_density_method 'not measured'
_exptl_crystal_description block
_exptl_crystal_F_000 312
_exptl_crystal_size_max 0.45
_exptl_crystal_size_mid 0.40
_exptl_crystal_size_min 0.20
_refine_diff_density_max 0.251
_refine_diff_density_min -0.244
_refine_diff_density_rms 0.048
_refine_ls_extinction_method none
_refine_ls_goodness_of_fit_ref 1.070
_refine_ls_hydrogen_treatment mixed
_refine_ls_matrix_type full
_refine_ls_number_parameters 199
_refine_ls_number_reflns 3055
_refine_ls_number_restraints 0
_refine_ls_restrained_S_all 1.070
_refine_ls_R_factor_all 0.0535
_refine_ls_R_factor_gt 0.0448
_refine_ls_shift/su_max 0.000
_refine_ls_shift/su_mean 0.000
_refine_ls_structure_factor_coef Fsqd
_refine_ls_weighting_details 'calc w=1/[\s^2^(Fo^2^)+(0.0328P)^2^+0.5096P] where P=(Fo^2^+2Fc^2^)/3'
_refine_ls_weighting_scheme calc
_refine_ls_wR_factor_gt 0.1028
_refine_ls_wR_factor_ref 0.1089
_reflns_number_gt 2577
_reflns_number_total 3055
_reflns_threshold_expression >2sigma(I)
_cod_data_source_file c9ra10866a2.cif
_cod_data_source_block Compound2j
_cod_depositor_comments
;
The following automatic conversions were performed:

data item '_symmetry_cell_setting' value 'Triclinic' was changed to
'triclinic' in accordance with the
/home/data/users/saulius/crontab/automatic-downloads/rss-feeds/RSC/lib/dictionaries/cif_core.dic
dictionary named 'cif_core.dic' version 2.4.2 last updated on
2011-04-26.

Automatic conversion script
Id: cif_fix_values 7556 2019-12-06 15:28:31Z antanas 

 Adding full bibliography for 7239928--7239936.cif.
;
_cod_original_cell_volume 737.35(8)
_cod_original_sg_symbol_H-M P-1
_cod_database_code 7239928

loop_
_symmetry_equiv_pos_as_xyz
'x, y, z'
'-x, -y, -z'

loop_
_atom_site_label
_atom_site_type_symbol
_atom_site_fract_x
_atom_site_fract_y
_atom_site_fract_z
_atom_site_U_iso_or_equiv
_atom_site_adp_type
_atom_site_occupancy
_atom_site_symmetry_multiplicity
_atom_site_calc_flag
_atom_site_refinement_flags
_atom_site_disorder_assembly
_atom_site_disorder_group
O1 O 0.20321(16) 1.14549(14) 1.03289(9) 0.0201(3) Uani 1 1 d . . .
O2 O 0.06828(16) 0.26681(14) 0.58394(10) 0.0209(3) Uani 1 1 d . . .
N1 N 0.7579(2) 0.70520(18) 0.71651(12) 0.0238(3) Uani 1 1 d . . .
N2 N 0.11043(19) 0.68842(17) 0.79662(11) 0.0195(3) Uani 1 1 d . . .
H2A H 0.0558 0.7192 0.8621 0.023 Uiso 1 1 calc R . .
H2B H 0.0429 0.6656 0.7593 0.023 Uiso 1 1 calc R . .
C1 C 0.6012(2) 0.70550(19) 0.75623(13) 0.0168(3) Uani 1 1 d . . .
C2 C 0.4083(2) 0.71027(18) 0.80812(12) 0.0148(3) Uani 1 1 d . . .
C3 C 0.3306(2) 0.76838(19) 0.91859(12) 0.0153(3) Uani 1 1 d . . .
C4 C 0.2706(2) 0.66662(19) 1.01651(13) 0.0177(3) Uani 1 1 d . . .
H4A H 0.2843 0.5565 1.0149 0.021 Uiso 1 1 calc R . .
C5 C 0.1907(2) 0.7264(2) 1.11666(13) 0.0185(3) Uani 1 1 d . . .
H5A H 0.1500 0.6568 1.1833 0.022 Uiso 1 1 calc R . .
C6 C 0.1700(2) 0.8865(2) 1.11977(13) 0.0173(3) Uani 1 1 d . . .
H6A H 0.1138 0.9271 1.1881 0.021 Uiso 1 1 calc R . .
C7 C 0.2317(2) 0.98794(19) 1.02239(13) 0.0153(3) Uani 1 1 d . . .
C8 C 0.3138(2) 0.92890(19) 0.92213(12) 0.0151(3) Uani 1 1 d . . .
H8A H 0.3582 0.9976 0.8562 0.018 Uiso 1 1 calc R . .
C9 C 0.2628(2) 1.2542(2) 0.93398(14) 0.0214(4) Uani 1 1 d . . .
H9A H 0.2348 1.3622 0.9525 0.032 Uiso 1 1 calc R . .
H9B H 0.1919 1.2678 0.8749 0.032 Uiso 1 1 calc R . .
H9C H 0.4025 1.2071 0.9070 0.032 Uiso 1 1 calc R . .
C10 C 0.2969(2) 0.67624(18) 0.75362(12) 0.0149(3) Uani 1 1 d . . .
C11 C 0.3728(2) 0.62853(19) 0.63836(12) 0.0166(3) Uani 1 1 d . . .
H11A H 0.5059 0.6345 0.6111 0.020 Uiso 1 1 calc R . .
H11B H 0.2902 0.7103 0.5850 0.020 Uiso 1 1 calc R . .
C12 C 0.3775(2) 0.45707(19) 0.63682(12) 0.0147(3) Uani 1 1 d . . .
C13 C 0.5414(2) 0.3205(2) 0.65917(12) 0.0170(3) Uani 1 1 d . . .
H13A H 0.6483 0.3349 0.6767 0.020 Uiso 1 1 calc R . .
C14 C 0.5475(2) 0.16417(19) 0.65573(13) 0.0179(3) Uani 1 1 d . . .
H14A H 0.6587 0.0718 0.6718 0.021 Uiso 1 1 calc R . .
C15 C 0.3940(2) 0.13971(19) 0.62925(12) 0.0168(3) Uani 1 1 d . . .
H15A H 0.4007 0.0323 0.6255 0.020 Uiso 1 1 calc R . .
C16 C 0.2301(2) 0.27603(19) 0.60837(12) 0.0160(3) Uani 1 1 d . . .
C17 C 0.2222(2) 0.43366(19) 0.61181(12) 0.0159(3) Uani 1 1 d . . .
H17A H 0.1100 0.5258 0.5970 0.019 Uiso 1 1 calc R . .
C18 C 0.0825(2) 0.1137(2) 0.56148(14) 0.0224(4) Uani 1 1 d . . .
H18A H -0.0415 0.1224 0.5454 0.034 Uiso 1 1 calc R . .
H18B H 0.1134 0.0261 0.6275 0.034 Uiso 1 1 calc R . .
H18C H 0.1853 0.0872 0.4961 0.034 Uiso 1 1 calc R . .

loop_
_atom_site_aniso_label
_atom_site_aniso_U_11
_atom_site_aniso_U_22
_atom_site_aniso_U_33
_atom_site_aniso_U_23
_atom_site_aniso_U_13
_atom_site_aniso_U_12
O1 0.0241(6) 0.0173(6) 0.0187(6) -0.0089(4) 0.0011(4) -0.0061(5)
O2 0.0184(6) 0.0189(6) 0.0293(6) -0.0096(5) -0.0063(5) -0.0058(5)
N1 0.0191(7) 0.0300(8) 0.0256(7) -0.0115(6) -0.0014(6) -0.0091(6)
N2 0.0177(7) 0.0264(8) 0.0188(7) -0.0127(6) 0.0006(5) -0.0090(6)
C1 0.0211(8) 0.0141(8) 0.0171(7) -0.0065(6) -0.0053(6) -0.0041(6)
C2 0.0164(7) 0.0121(7) 0.0151(7) -0.0040(6) -0.0011(6) -0.0038(6)
C3 0.0125(7) 0.0179(8) 0.0160(7) -0.0060(6) -0.0042(6) -0.0027(6)
C4 0.0191(8) 0.0158(8) 0.0198(8) -0.0036(6) -0.0058(6) -0.0057(6)
C5 0.0178(8) 0.0229(9) 0.0146(7) -0.0013(6) -0.0039(6) -0.0076(6)
C6 0.0155(7) 0.0231(8) 0.0134(7) -0.0073(6) -0.0018(6) -0.0044(6)
C7 0.0125(7) 0.0151(8) 0.0183(7) -0.0065(6) -0.0038(6) -0.0016(6)
C8 0.0139(7) 0.0167(8) 0.0141(7) -0.0037(6) -0.0025(6) -0.0040(6)
C9 0.0251(9) 0.0167(8) 0.0237(8) -0.0060(6) -0.0021(7) -0.0083(7)
C10 0.0174(7) 0.0100(7) 0.0159(7) -0.0035(6) -0.0013(6) -0.0033(6)
C11 0.0196(8) 0.0168(8) 0.0141(7) -0.0044(6) -0.0011(6) -0.0069(6)
C12 0.0189(8) 0.0173(8) 0.0076(6) -0.0055(6) 0.0017(5) -0.0060(6)
C13 0.0164(7) 0.0215(8) 0.0138(7) -0.0057(6) -0.0011(6) -0.0063(6)
C14 0.0173(8) 0.0163(8) 0.0162(7) -0.0037(6) -0.0030(6) -0.0008(6)
C15 0.0222(8) 0.0135(8) 0.0136(7) -0.0043(6) -0.0004(6) -0.0055(6)
C16 0.0170(8) 0.0186(8) 0.0136(7) -0.0058(6) -0.0006(6) -0.0069(6)
C17 0.0159(7) 0.0148(8) 0.0148(7) -0.0053(6) -0.0012(6) -0.0020(6)
C18 0.0231(8) 0.0221(9) 0.0273(9) -0.0117(7) -0.0018(7) -0.0103(7)

loop_
_atom_type_symbol
_atom_type_description
_atom_type_scat_dispersion_real
_atom_type_scat_dispersion_imag
_atom_type_scat_source
C C 0.0033 0.0016 'International Tables Vol C Tables 4.2.6.8 and 6.1.1.4'
H H 0.0000 0.0000 'International Tables Vol C Tables 4.2.6.8 and 6.1.1.4'
N N 0.0061 0.0033 'International Tables Vol C Tables 4.2.6.8 and 6.1.1.4'
O O 0.0106 0.0060 'International Tables Vol C Tables 4.2.6.8 and 6.1.1.4'

loop_
_geom_angle_atom_site_label_1
_geom_angle_atom_site_label_2
_geom_angle_atom_site_label_3
_geom_angle
_geom_angle_site_symmetry_1
_geom_angle_site_symmetry_3
_geom_angle_publ_flag
C7 O1 C9 117.41(12) . . ?
C16 O2 C18 117.10(12) . . ?
C10 N2 H2A 120.0 . . ?
C10 N2 H2B 120.0 . . ?
H2A N2 H2B 120.0 . . ?
N1 C1 C2 177.54(16) . . ?
C10 C2 C1 120.35(14) . . ?
C10 C2 C3 122.71(13) . . ?
C1 C2 C3 116.72(13) . . ?
C4 C3 C8 119.72(14) . . ?
C4 C3 C2 121.16(14) . . ?
C8 C3 C2 119.09(13) . . ?
C5 C4 C3 119.92(15) . . ?
C5 C4 H4A 120.0 . . ?
C3 C4 H4A 120.0 . . ?
C6 C5 C4 120.44(14) . . ?
C6 C5 H5A 119.8 . . ?
C4 C5 H5A 119.8 . . ?
C5 C6 C7 119.81(14) . . ?
C5 C6 H6A 120.1 . . ?
C7 C6 H6A 120.1 . . ?
O1 C7 C8 123.91(14) . . ?
O1 C7 C6 115.83(13) . . ?
C8 C7 C6 120.25(14) . . ?
C7 C8 C3 119.83(14) . . ?
C7 C8 H8A 120.1 . . ?
C3 C8 H8A 120.1 . . ?
O1 C9 H9A 109.5 . . ?
O1 C9 H9B 109.5 . . ?
H9A C9 H9B 109.5 . . ?
O1 C9 H9C 109.5 . . ?
H9A C9 H9C 109.5 . . ?
H9B C9 H9C 109.5 . . ?
N2 C10 C2 122.37(14) . . ?
N2 C10 C11 115.25(13) . . ?
C2 C10 C11 122.34(13) . . ?
C10 C11 C12 114.11(12) . . ?
C10 C11 H11A 108.7 . . ?
C12 C11 H11A 108.7 . . ?
C10 C11 H11B 108.7 . . ?
C12 C11 H11B 108.7 . . ?
H11A C11 H11B 107.6 . . ?
C17 C12 C13 119.32(14) . . ?
C17 C12 C11 120.95(13) . . ?
C13 C12 C11 119.72(14) . . ?
C14 C13 C12 119.79(14) . . ?
C14 C13 H13A 120.1 . . ?
C12 C13 H13A 120.1 . . ?
C13 C14 C15 121.34(14) . . ?
C13 C14 H14A 119.3 . . ?
C15 C14 H14A 119.3 . . ?
C14 C15 C16 118.60(14) . . ?
C14 C15 H15A 120.7 . . ?
C16 C15 H15A 120.7 . . ?
O2 C16 C17 115.55(13) . . ?
O2 C16 C15 123.90(14) . . ?
C17 C16 C15 120.55(14) . . ?
C12 C17 C16 120.38(14) . . ?
C12 C17 H17A 119.8 . . ?
C16 C17 H17A 119.8 . . ?
O2 C18 H18A 109.5 . . ?
O2 C18 H18B 109.5 . . ?
H18A C18 H18B 109.5 . . ?
O2 C18 H18C 109.5 . . ?
H18A C18 H18C 109.5 . . ?
H18B C18 H18C 109.5 . . ?

loop_
_geom_bond_atom_site_label_1
_geom_bond_atom_site_label_2
_geom_bond_distance
_geom_bond_site_symmetry_2
_geom_bond_publ_flag
O1 C7 1.3721(18) . ?
O1 C9 1.4340(19) . ?
O2 C16 1.3717(19) . ?
O2 C18 1.4221(19) . ?
N1 C1 1.157(2) . ?
N2 C10 1.344(2) . ?
N2 H2A 0.8800 . ?
N2 H2B 0.8800 . ?
C1 C2 1.420(2) . ?
C2 C10 1.368(2) . ?
C2 C3 1.500(2) . ?
C3 C4 1.393(2) . ?
C3 C8 1.396(2) . ?
C4 C5 1.391(2) . ?
C4 H4A 0.9500 . ?
C5 C6 1.382(2) . ?
C5 H5A 0.9500 . ?
C6 C7 1.392(2) . ?
C6 H6A 0.9500 . ?
C7 C8 1.390(2) . ?
C8 H8A 0.9500 . ?
C9 H9A 0.9800 . ?
C9 H9B 0.9800 . ?
C9 H9C 0.9800 . ?
C10 C11 1.516(2) . ?
C11 C12 1.516(2) . ?
C11 H11A 0.9900 . ?
C11 H11B 0.9900 . ?
C12 C17 1.390(2) . ?
C12 C13 1.398(2) . ?
C13 C14 1.385(2) . ?
C13 H13A 0.9500 . ?
C14 C15 1.390(2) . ?
C14 H14A 0.9500 . ?
C15 C16 1.394(2) . ?
C15 H15A 0.9500 . ?
C16 C17 1.392(2) . ?
C17 H17A 0.9500 . ?
C18 H18A 0.9800 . ?
C18 H18B 0.9800 . ?
C18 H18C 0.9800 . ?

loop_
_geom_torsion_atom_site_label_1
_geom_torsion_atom_site_label_2
_geom_torsion_atom_site_label_3
_geom_torsion_atom_site_label_4
_geom_torsion
_geom_torsion_site_symmetry_1
_geom_torsion_site_symmetry_2
_geom_torsion_site_symmetry_3
_geom_torsion_site_symmetry_4
_geom_torsion_publ_flag
N1 C1 C2 C10 159(4) . . . . ?
N1 C1 C2 C3 -16(4) . . . . ?
C10 C2 C3 C4 65.6(2) . . . . ?
C1 C2 C3 C4 -119.86(16) . . . . ?
C10 C2 C3 C8 -112.77(17) . . . . ?
C1 C2 C3 C8 61.82(19) . . . . ?
C8 C3 C4 C5 1.3(2) . . . . ?
C2 C3 C4 C5 -176.99(14) . . . . ?
C3 C4 C5 C6 0.1(2) . . . . ?
C4 C5 C6 C7 -0.8(2) . . . . ?
C9 O1 C7 C8 -0.2(2) . . . . ?
C9 O1 C7 C6 -179.25(13) . . . . ?
C5 C6 C7 O1 179.17(13) . . . . ?
C5 C6 C7 C8 0.1(2) . . . . ?
O1 C7 C8 C3 -177.70(13) . . . . ?
C6 C7 C8 C3 1.3(2) . . . . ?
C4 C3 C8 C7 -2.0(2) . . . . ?
C2 C3 C8 C7 176.34(14) . . . . ?
C1 C2 C10 N2 -176.12(14) . . . . ?
C3 C2 C10 N2 -1.7(2) . . . . ?
C1 C2 C10 C11 1.5(2) . . . . ?
C3 C2 C10 C11 175.85(14) . . . . ?
N2 C10 C11 C12 -64.32(17) . . . . ?
C2 C10 C11 C12 117.94(16) . . . . ?
C10 C11 C12 C17 92.79(16) . . . . ?
C10 C11 C12 C13 -88.17(17) . . . . ?
C17 C12 C13 C14 0.3(2) . . . . ?
C11 C12 C13 C14 -178.80(13) . . . . ?
C12 C13 C14 C15 0.7(2) . . . . ?
C13 C14 C15 C16 -1.4(2) . . . . ?
C18 O2 C16 C17 169.99(13) . . . . ?
C18 O2 C16 C15 -10.2(2) . . . . ?
C14 C15 C16 O2 -178.52(14) . . . . ?
C14 C15 C16 C17 1.3(2) . . . . ?
C13 C12 C17 C16 -0.4(2) . . . . ?
C11 C12 C17 C16 178.66(13) . . . . ?
O2 C16 C17 C12 179.41(13) . . . . ?
C15 C16 C17 C12 -0.4(2) . . . . ?
